data_4070291
loop_
_publ_author_name
'Rosen, Evelyn L.'
'Varnado, C. Daniel'
'Tennyson, Andrew G.'
'Khramov, Dimitri M.'
'Kamplain, Justin W.'
'Sung, Daphne H.'
'Cresswell, Philip T.'
'Lynch, Vincent M.'
'Bielawski, Christopher W.'

_publ_section_title
;
 Redox-Active N-Heterocyclic Carbenes: Design, Synthesis, and Evaluation
 of Their Electronic Properties
;
_journal_issue 23
_journal_name_full Organometallics
_journal_page_first 6695
_journal_paper_doi 10.1021/om900698x
_journal_volume 28
_journal_year 2009
_chemical_formula_moiety 'C13 H11 N2, C8 H12, C5 H5, Fe, Ir, Cl'
_chemical_formula_sum 'C26 H28 Cl Fe Ir N2'
_chemical_formula_weight 652.02
_chemical_name_common 3a
_chemical_name_systematic
;
 ?
;
_space_group_IT_number 2
_symmetry_cell_setting triclinic
_symmetry_space_group_name_Hall '-P 1'
_symmetry_space_group_name_H-M 'P -1'
_atom_sites_solution_hydrogens geom
_atom_sites_solution_primary direct
_atom_sites_solution_secondary difmap
_audit_creation_method SHELXL-97
_cell_angle_alpha 92.810(2)
_cell_angle_beta 90.445(2)
_cell_angle_gamma 95.642(2)
_cell_formula_units_Z 4
_cell_length_a 10.5057(7)
_cell_length_b 12.0673(7)
_cell_length_c 18.0463(10)
_cell_measurement_reflns_used 5518
_cell_measurement_temperature 153(2)
_cell_measurement_theta_max 27.5
_cell_measurement_theta_min 1.0
_cell_volume 2273.8(2)
_computing_cell_refinement 'Collect software, Nonius B.V. 1998'
_computing_data_collection 'Collect software, Nonius B.V. 1998'
_computing_data_reduction
;
DENZO and Scalepack (Otwinoski and Minor, 1997)
;
_computing_molecular_graphics 'XP SHELXTL/PC, Siemens Analytical'
_computing_structure_refinement 'XL SHELXTL/PC, Siemens Analytical'
_computing_structure_solution
;

SIR97 - Altomare A., Burla M.C., Camalli M., Cascarano G.L., Giacovazzo C., 
Guagliardi A., Moliterni A.G.G., Polidori G.,Spagna R.
;
_diffrn_ambient_temperature 153(2)
_diffrn_measured_fraction_theta_full 0.990
_diffrn_measured_fraction_theta_max 0.990
_diffrn_measurement_device_type 'Nonius Kappa CCD'
_diffrn_measurement_method \w-scans
_diffrn_radiation_monochromator graphite
_diffrn_radiation_source 'fine-focus sealed tube'
_diffrn_radiation_type MoK\a
_diffrn_radiation_wavelength 0.71069
_diffrn_reflns_av_R_equivalents 0.0000
_diffrn_reflns_av_sigmaI/netI 0.0764
_diffrn_reflns_limit_h_max 13
_diffrn_reflns_limit_h_min -13
_diffrn_reflns_limit_k_max 15
_diffrn_reflns_limit_k_min -15
_diffrn_reflns_limit_l_max 23
_diffrn_reflns_limit_l_min -22
_diffrn_reflns_number 20296
_diffrn_reflns_theta_full 27.50
_diffrn_reflns_theta_max 27.50
_diffrn_reflns_theta_min 1.70
_exptl_absorpt_coefficient_mu 6.619
_exptl_absorpt_correction_T_max 0.651
_exptl_absorpt_correction_T_min 0.227
_exptl_absorpt_correction_type analytical
_exptl_absorpt_process_details
;
(see. N.W. Alcock (1970). Cryst. Computing, p271)
;
_exptl_crystal_colour yellow
_exptl_crystal_density_diffrn 1.905
_exptl_crystal_density_method 'not measured'
_exptl_crystal_description prisms
_exptl_crystal_F_000 1272
_exptl_crystal_size_max 0.30
_exptl_crystal_size_mid 0.10
_exptl_crystal_size_min 0.08
_refine_diff_density_max 1.703
_refine_diff_density_min -2.164
_refine_diff_density_rms 0.260
_refine_ls_extinction_method none
_refine_ls_goodness_of_fit_ref 1.171
_refine_ls_hydrogen_treatment constr
_refine_ls_matrix_type full
_refine_ls_number_parameters 562
_refine_ls_number_reflns 20302
_refine_ls_number_restraints 0
_refine_ls_restrained_S_all 1.171
_refine_ls_R_factor_all 0.0679
_refine_ls_R_factor_gt 0.0508
_refine_ls_shift/su_max 0.020
_refine_ls_shift/su_mean 0.000
_refine_ls_structure_factor_coef Fsqd
_refine_ls_weighting_details 'calc w=1/[\s^2^(Fo^2^)+(0.0480P)^2^+8.8982P] where P=(Fo^2^+2Fc^2^)/3'
_refine_ls_weighting_scheme calc
_refine_ls_wR_factor_gt 0.1203
_refine_ls_wR_factor_ref 0.1328
_reflns_number_gt 16724
_reflns_number_total 20302
_reflns_threshold_expression >2sigma(I)
_cod_data_source_file om900698x_si_002.cif
_cod_data_source_block fcircod
_cod_depositor_comments
;
The following automatic conversions were performed:

'_symmetry_cell_setting' value 'Triclinic' changed to 'triclinic'
according to /home/saulius/struct/CIF-dictionaries/cif_core.dic
dictionary named 'cif_core.dic' version 2.4.2 from 2011-04-26.

Automatic conversion script
Id: cif_fix_values 1715 2011-07-08 13:25:40Z adriana 
;
_cod_original_sg_symbol_H-M P-1
_cod_original_formula_sum 'C26 H28 Cl  Fe  Ir  N2'
_cod_database_code 4070291

loop_
_symmetry_equiv_pos_as_xyz
'x, y, z'
'-x, -y, -z'

loop_
_atom_site_label
_atom_site_type_symbol
_atom_site_fract_x
_atom_site_fract_y
_atom_site_fract_z
_atom_site_U_iso_or_equiv
_atom_site_adp_type
_atom_site_occupancy
_atom_site_symmetry_multiplicity
_atom_site_calc_flag
_atom_site_refinement_flags
Ir1 Ir 0.06412(2) 0.35313(2) 0.210577(12) 0.01936(8) Uani 1 1 d .
Fe1 Fe 0.42032(9) 0.28185(7) 0.03724(4) 0.0166(2) Uani 1 1 d .
Cl1 Cl 0.22199(17) 0.31239(15) 0.29739(8) 0.0297(4) Uani 1 1 d .
N1 N 0.1540(5) 0.1850(4) 0.0951(2) 0.0162(11) Uani 1 1 d .
N2 N 0.0284(5) 0.1011(4) 0.1751(3) 0.0223(13) Uani 1 1 d .
C1 C 0.0823(6) 0.2035(5) 0.1576(3) 0.0196(14) Uani 1 1 d .
C2 C 0.1413(6) 0.0719(5) 0.0732(3) 0.0190(14) Uani 1 1 d .
C3 C 0.1917(6) 0.0118(5) 0.0142(3) 0.0218(15) Uani 1 1 d .
H3 H 0.2476 0.0474 -0.0204 0.026 Uiso 1 1 calc R
C4 C 0.1569(7) -0.1010(5) 0.0087(4) 0.0273(16) Uani 1 1 d .
H4 H 0.1874 -0.1441 -0.0316 0.033 Uiso 1 1 calc R
C5 C 0.0777(7) -0.1540(5) 0.0610(4) 0.0276(17) Uani 1 1 d .
H5 H 0.0574 -0.2325 0.0560 0.033 Uiso 1 1 calc R
C6 C 0.0284(7) -0.0949(6) 0.1195(4) 0.0272(16) Uani 1 1 d .
H6 H -0.0261 -0.1307 0.1547 0.033 Uiso 1 1 calc R
C7 C 0.0620(6) 0.0190(5) 0.1247(3) 0.0220(15) Uani 1 1 d .
C8 C 0.2297(6) 0.2711(5) 0.0608(3) 0.0163(13) Uani 1 1 d .
C9 C 0.2970(6) 0.3673(5) 0.0981(3) 0.0197(14) Uani 1 1 d .
H9 H 0.3026 0.3826 0.1502 0.024 Uiso 1 1 calc R
C10 C 0.3534(7) 0.4351(5) 0.0434(3) 0.0246(15) Uani 1 1 d .
H10 H 0.4024 0.5050 0.0525 0.030 Uiso 1 1 calc R
C11 C 0.3248(7) 0.3815(5) -0.0274(3) 0.0230(15) Uani 1 1 d .
H11 H 0.3520 0.4088 -0.0738 0.028 Uiso 1 1 calc R
C12 C 0.2479(6) 0.2791(5) -0.0167(3) 0.0191(14) Uani 1 1 d .
H12 H 0.2151 0.2262 -0.0545 0.023 Uiso 1 1 calc R
C13 C 0.4931(7) 0.1431(5) 0.0748(3) 0.0244(15) Uani 1 1 d .
H13 H 0.4468 0.0837 0.0988 0.029 Uiso 1 1 calc R
C14 C 0.5563(7) 0.2403(6) 0.1106(4) 0.0278(16) Uani 1 1 d .
H14 H 0.5595 0.2584 0.1625 0.033 Uiso 1 1 calc R
C15 C 0.6141(7) 0.3055(6) 0.0546(4) 0.0334(18) Uani 1 1 d .
H15 H 0.6634 0.3755 0.0625 0.040 Uiso 1 1 calc R
C16 C 0.5863(7) 0.2495(6) -0.0149(4) 0.0307(17) Uani 1 1 d .
H16 H 0.6135 0.2743 -0.0618 0.037 Uiso 1 1 calc R
C17 C 0.5101(7) 0.1489(6) -0.0014(4) 0.0284(16) Uani 1 1 d .
H17 H 0.4763 0.0946 -0.0381 0.034 Uiso 1 1 calc R
C18 C -0.0502(8) 0.0815(7) 0.2413(4) 0.039(2) Uani 1 1 d .
H18A H 0.0038 0.0606 0.2818 0.058 Uiso 1 1 calc R
H18B H -0.1178 0.0212 0.2298 0.058 Uiso 1 1 calc R
H18C H -0.0888 0.1497 0.2562 0.058 Uiso 1 1 calc R
C1A C -0.0264(7) 0.4063(6) 0.1157(3) 0.0254(16) Uani 1 1 d .
H1A H 0.0175 0.3534 0.0879 0.030 Uiso 1 1 calc R
C2A C 0.0097(8) 0.5291(6) 0.1024(4) 0.038(2) Uani 1 1 d .
H2A1 H 0.0842 0.5356 0.0691 0.046 Uiso 1 1 calc R
H2A2 H -0.0625 0.5587 0.0768 0.046 Uiso 1 1 calc R
C3A C 0.0420(9) 0.5995(6) 0.1728(4) 0.039(2) Uani 1 1 d .
H3A1 H -0.0345 0.6358 0.1887 0.047 Uiso 1 1 calc R
H3A2 H 0.1102 0.6590 0.1622 0.047 Uiso 1 1 calc R
C4A C 0.0862(7) 0.5338(6) 0.2357(3) 0.0272(16) Uani 1 1 d .
H4A H 0.1752 0.5266 0.2401 0.033 Uiso 1 1 calc R
C5A C 0.0068(7) 0.4838(6) 0.2870(3) 0.0269(17) Uani 1 1 d .
H5A H 0.0461 0.4481 0.3257 0.032 Uiso 1 1 calc R
C6A C -0.1358(8) 0.4804(7) 0.2877(4) 0.042(2) Uani 1 1 d .
H6A1 H -0.1598 0.5557 0.3023 0.050 Uiso 1 1 calc R
H6A2 H -0.1694 0.4290 0.3256 0.050 Uiso 1 1 calc R
C7A C -0.1988(7) 0.4429(7) 0.2132(4) 0.040(2) Uani 1 1 d .
H7A1 H -0.2108 0.5094 0.1849 0.049 Uiso 1 1 calc R
H7A2 H -0.2845 0.4040 0.2218 0.049 Uiso 1 1 calc R
C8A C -0.1199(7) 0.3644(6) 0.1663(4) 0.0303(17) Uani 1 1 d .
H8A H -0.1344 0.2862 0.1715 0.036 Uiso 1 1 calc R
Ir2 Ir 0.43763(2) 0.18207(2) 0.709545(12) 0.01876(8) Uani 1 1 d .
Fe2 Fe 0.07911(9) 0.21859(7) 0.52336(4) 0.0206(2) Uani 1 1 d .
Cl2 Cl 0.26955(18) 0.22107(16) 0.79114(9) 0.0332(4) Uani 1 1 d .
N1B N 0.3439(5) 0.3274(4) 0.5894(3) 0.0171(12) Uani 1 1 d .
N2B N 0.4593(5) 0.4261(4) 0.6732(3) 0.0223(13) Uani 1 1 d .
C1B C 0.4091(6) 0.3207(5) 0.6548(3) 0.0196(14) Uani 1 1 d .
C2B C 0.3535(6) 0.4374(5) 0.5673(3) 0.0215(14) Uani 1 1 d .
C5B C 0.4076(7) 0.6632(6) 0.5576(4) 0.0310(18) Uani 1 1 d .
H5B H 0.4246 0.7415 0.5534 0.037 Uiso 1 1 calc R
C6B C 0.4554(7) 0.6152(6) 0.6186(4) 0.0265(16) Uani 1 1 d .
H6B H 0.5046 0.6579 0.6562 0.032 Uiso 1 1 calc R
C4B C 0.3359(7) 0.6016(6) 0.5022(4) 0.0273(16) Uani 1 1 d .
H4B H 0.3055 0.6386 0.4613 0.033 Uiso 1 1 calc R
C7B C 0.4268(6) 0.5004(5) 0.6215(3) 0.0194(14) Uani 1 1 d .
C3B C 0.3071(7) 0.4860(6) 0.5052(3) 0.0243(15) Uani 1 1 d .
H3B H 0.2588 0.4432 0.4673 0.029 Uiso 1 1 calc R
C8B C 0.2682(6) 0.2335(5) 0.5545(3) 0.0191(14) Uani 1 1 d .
C9B C 0.2567(7) 0.2074(6) 0.4772(3) 0.0252(16) Uani 1 1 d .
H9B H 0.2938 0.2505 0.4388 0.030 Uiso 1 1 calc R
C10B C 0.1786(7) 0.1039(6) 0.4682(4) 0.0298(17) Uani 1 1 d .
H10B H 0.1545 0.0660 0.4221 0.036 Uiso 1 1 calc R
C11B C 0.1429(7) 0.0669(6) 0.5390(4) 0.0303(17) Uani 1 1 d .
H11B H 0.0910 0.0003 0.5487 0.036 Uiso 1 1 calc R
C12B C 0.1986(6) 0.1472(5) 0.5928(3) 0.0236(15) Uani 1 1 d .
H12B H 0.1909 0.1439 0.6451 0.028 Uiso 1 1 calc R
C13B C -0.0551(7) 0.2883(6) 0.5872(4) 0.0285(17) Uani 1 1 d .
H13B H -0.0575 0.2923 0.6399 0.034 Uiso 1 1 calc R
C14B C 0.0101(7) 0.3691(5) 0.5419(3) 0.0263(16) Uani 1 1 d .
H14B H 0.0585 0.4361 0.5592 0.032 Uiso 1 1 calc R
C15B C -0.0102(7) 0.3319(6) 0.4670(4) 0.0310(17) Uani 1 1 d .
H15B H 0.0223 0.3694 0.4251 0.037 Uiso 1 1 calc R
C16B C -0.0878(7) 0.2286(6) 0.4653(4) 0.0305(17) Uani 1 1 d .
H16B H -0.1165 0.1851 0.4220 0.037 Uiso 1 1 calc R
C17B C -0.1153(7) 0.2012(5) 0.5399(4) 0.0267(16) Uani 1 1 d .
H17B H -0.1649 0.1364 0.5551 0.032 Uiso 1 1 calc R
C18B C 0.5321(7) 0.4575(6) 0.7418(3) 0.0275(17) Uani 1 1 d .
H18D H 0.4739 0.4804 0.7806 0.041 Uiso 1 1 calc R
H18E H 0.5967 0.5196 0.7331 0.041 Uiso 1 1 calc R
H18F H 0.5744 0.3936 0.7577 0.041 Uiso 1 1 calc R
C1C C 0.5279(8) 0.1129(6) 0.6172(4) 0.0318(17) Uani 1 1 d .
H1C H 0.4781 0.1559 0.5877 0.038 Uiso 1 1 calc R
C2C C 0.4991(10) -0.0118(7) 0.6093(4) 0.052(2) Uani 1 1 d .
H2C1 H 0.5694 -0.0435 0.5818 0.063 Uiso 1 1 calc R
H2C2 H 0.4196 -0.0298 0.5795 0.063 Uiso 1 1 calc R
C3C C 0.4832(10) -0.0671(6) 0.6832(4) 0.055(3) Uani 1 1 d .
H3C1 H 0.4224 -0.1350 0.6765 0.066 Uiso 1 1 calc R
H3C2 H 0.5667 -0.0903 0.6990 0.066 Uiso 1 1 calc R
C4C C 0.4351(8) 0.0086(6) 0.7430(4) 0.039(2) Uani 1 1 d .
H4C H 0.3453 0.0094 0.7480 0.046 Uiso 1 1 calc R
C5C C 0.5144(7) 0.0775(7) 0.7913(4) 0.0335(18) Uani 1 1 d .
H5C H 0.4745 0.1194 0.8288 0.040 Uiso 1 1 calc R
C6C C 0.6577(8) 0.0915(8) 0.7894(4) 0.051(2) Uani 1 1 d .
H6C1 H 0.6903 0.0235 0.8078 0.061 Uiso 1 1 calc R
H6C2 H 0.6891 0.1548 0.8239 0.061 Uiso 1 1 calc R
C7C C 0.7130(8) 0.1122(8) 0.7130(4) 0.046(2) Uani 1 1 d .
H7C1 H 0.7275 0.0399 0.6877 0.056 Uiso 1 1 calc R
H7C2 H 0.7966 0.1575 0.7187 0.056 Uiso 1 1 calc R
C8C C 0.6230(7) 0.1731(6) 0.6649(3) 0.0302(17) Uani 1 1 d .
H8C H 0.6308 0.2523 0.6670 0.036 Uiso 1 1 calc R

loop_
_atom_site_aniso_label
_atom_site_aniso_U_11
_atom_site_aniso_U_22
_atom_site_aniso_U_33
_atom_site_aniso_U_23
_atom_site_aniso_U_13
_atom_site_aniso_U_12
Ir1 0.01520(15) 0.02405(15) 0.01883(12) -0.00099(11) 0.00015(10) 0.00296(11)
Fe1 0.0146(5) 0.0147(4) 0.0205(4) 0.0015(4) 0.0002(4) 0.0019(4)
Cl1 0.0228(10) 0.0416(10) 0.0252(8) 0.0047(7) -0.0057(7) 0.0049(8)
N1 0.013(3) 0.015(3) 0.021(2) 0.001(2) -0.001(2) 0.001(2)
N2 0.018(3) 0.020(3) 0.029(3) 0.005(2) 0.007(2) -0.001(2)
C1 0.013(3) 0.019(3) 0.027(3) 0.002(3) -0.004(3) -0.001(3)
C2 0.019(4) 0.017(3) 0.021(3) 0.001(3) -0.005(3) 0.000(3)
C3 0.015(4) 0.020(3) 0.031(3) -0.001(3) -0.001(3) 0.004(3)
C4 0.027(4) 0.021(3) 0.033(3) -0.008(3) -0.008(3) 0.005(3)
C5 0.028(4) 0.013(3) 0.042(4) 0.002(3) -0.016(3) 0.004(3)
C6 0.022(4) 0.024(4) 0.035(4) 0.013(3) -0.006(3) -0.005(3)
C7 0.019(4) 0.020(3) 0.028(3) 0.002(3) -0.003(3) 0.002(3)
C8 0.009(3) 0.019(3) 0.022(3) 0.002(3) 0.006(2) 0.006(3)
C9 0.016(4) 0.016(3) 0.026(3) 0.000(3) 0.003(3) -0.001(3)
C10 0.019(4) 0.016(3) 0.039(4) 0.001(3) 0.001(3) 0.004(3)
C11 0.019(4) 0.025(3) 0.027(3) 0.012(3) 0.001(3) 0.004(3)
C12 0.017(4) 0.020(3) 0.021(3) 0.002(3) -0.002(3) 0.001(3)
C13 0.019(4) 0.019(3) 0.036(3) 0.012(3) 0.001(3) 0.006(3)
C14 0.024(4) 0.029(4) 0.032(3) 0.006(3) -0.009(3) 0.005(3)
C15 0.016(4) 0.026(4) 0.058(4) 0.009(4) -0.012(3) 0.001(3)
C16 0.026(4) 0.031(4) 0.036(4) 0.004(3) 0.009(3) 0.007(3)
C17 0.024(4) 0.019(3) 0.044(4) -0.002(3) -0.003(3) 0.010(3)
C18 0.038(5) 0.043(5) 0.033(4) 0.004(3) 0.017(3) -0.008(4)
C1A 0.022(4) 0.026(4) 0.030(3) -0.007(3) -0.011(3) 0.016(3)
C2A 0.045(5) 0.035(4) 0.038(4) 0.008(3) -0.013(4) 0.015(4)
C3A 0.051(6) 0.024(4) 0.043(4) 0.001(3) 0.004(4) 0.006(4)
C4A 0.023(4) 0.027(4) 0.031(3) -0.001(3) 0.004(3) 0.003(3)
C5A 0.038(5) 0.028(4) 0.015(3) -0.005(3) 0.000(3) 0.007(3)
C6A 0.035(5) 0.040(5) 0.049(4) -0.010(4) 0.012(4) 0.003(4)
C7A 0.017(4) 0.060(5) 0.044(4) -0.012(4) -0.007(3) 0.013(4)
C8A 0.021(4) 0.032(4) 0.038(4) -0.006(3) -0.009(3) 0.009(3)
Ir2 0.01640(15) 0.02245(14) 0.01761(12) 0.00335(10) -0.00057(10) 0.00169(11)
Fe2 0.0199(5) 0.0210(5) 0.0211(4) -0.0006(4) -0.0015(4) 0.0042(4)
Cl2 0.0263(10) 0.0474(11) 0.0263(8) -0.0002(8) 0.0093(7) 0.0055(9)
N1B 0.014(3) 0.015(3) 0.022(2) 0.003(2) -0.003(2) 0.001(2)
N2B 0.020(3) 0.023(3) 0.024(3) 0.000(2) -0.002(2) 0.001(2)
C1B 0.015(4) 0.019(3) 0.024(3) 0.003(3) 0.000(3) 0.000(3)
C2B 0.010(3) 0.023(3) 0.033(3) 0.006(3) 0.001(3) 0.005(3)
C5B 0.028(4) 0.019(3) 0.047(4) 0.006(3) 0.013(3) 0.001(3)
C6B 0.016(4) 0.025(4) 0.037(4) -0.004(3) 0.001(3) -0.002(3)
C4B 0.026(4) 0.024(4) 0.035(3) 0.016(3) 0.009(3) 0.009(3)
C7B 0.011(3) 0.023(3) 0.025(3) 0.002(3) 0.005(3) 0.001(3)
C3B 0.019(4) 0.030(4) 0.026(3) 0.011(3) 0.006(3) 0.004(3)
C8B 0.017(4) 0.016(3) 0.025(3) 0.002(3) -0.009(3) 0.005(3)
C9B 0.021(4) 0.036(4) 0.019(3) 0.005(3) -0.003(3) 0.004(3)
C10B 0.023(4) 0.031(4) 0.035(4) -0.013(3) -0.001(3) 0.010(3)
C11B 0.024(4) 0.024(4) 0.042(4) -0.003(3) -0.007(3) 0.003(3)
C12B 0.020(4) 0.025(4) 0.026(3) 0.004(3) -0.007(3) 0.001(3)
C13B 0.022(4) 0.033(4) 0.031(3) -0.006(3) 0.006(3) 0.006(3)
C14B 0.025(4) 0.019(3) 0.036(4) -0.001(3) -0.002(3) 0.006(3)
C15B 0.030(5) 0.032(4) 0.035(4) 0.011(3) 0.003(3) 0.017(3)
C16B 0.023(4) 0.037(4) 0.033(4) -0.002(3) -0.007(3) 0.014(3)
C17B 0.020(4) 0.019(3) 0.041(4) -0.002(3) 0.005(3) 0.004(3)
C18B 0.028(4) 0.032(4) 0.022(3) 0.000(3) -0.007(3) 0.000(3)
C1C 0.036(5) 0.034(4) 0.028(3) 0.000(3) 0.001(3) 0.018(4)
C2C 0.065(7) 0.040(5) 0.054(5) -0.013(4) 0.001(5) 0.023(5)
C3C 0.083(8) 0.023(4) 0.061(5) 0.004(4) 0.004(5) 0.014(5)
C4C 0.031(5) 0.027(4) 0.059(5) 0.018(4) 0.011(4) 0.000(4)
C5C 0.026(4) 0.046(5) 0.033(4) 0.019(3) -0.003(3) 0.012(4)
C6C 0.035(5) 0.077(7) 0.044(4) 0.029(5) -0.004(4) 0.015(5)
C7C 0.025(5) 0.070(6) 0.046(4) 0.017(4) -0.002(4) 0.011(4)
C8C 0.022(4) 0.039(4) 0.032(3) 0.012(3) 0.008(3) 0.010(3)

loop_
_atom_type_symbol
_atom_type_description
_atom_type_scat_dispersion_real
_atom_type_scat_dispersion_imag
_atom_type_scat_source
C C 0.0033 0.0016 'International Tables Vol C Tables 4.2.6.8 and 6.1.1.4'
H H 0.0000 0.0000 'International Tables Vol C Tables 4.2.6.8 and 6.1.1.4'
N N 0.0061 0.0033 'International Tables Vol C Tables 4.2.6.8 and 6.1.1.4'
Cl Cl 0.1484 0.1585 'International Tables Vol C Tables 4.2.6.8 and 6.1.1.4'
Fe Fe 0.3463 0.8444 'International Tables Vol C Tables 4.2.6.8 and 6.1.1.4'
Ir Ir -1.4442 7.9887 'International Tables Vol C Tables 4.2.6.8 and 6.1.1.4'

loop_
_geom_angle_atom_site_label_1
_geom_angle_atom_site_label_2
_geom_angle_atom_site_label_3
_geom_angle
C1 Ir1 C8A 93.7(3)
C1 Ir1 C1A 90.2(3)
C8A Ir1 C1A 39.4(3)
C1 Ir1 C5A 163.3(2)
C8A Ir1 C5A 81.8(3)
C1A Ir1 C5A 96.2(3)
C1 Ir1 C4A 160.1(2)
C8A Ir1 C4A 90.2(3)
C1A Ir1 C4A 80.5(3)
C5A Ir1 C4A 36.6(2)
C1 Ir1 Cl1 88.36(19)
C8A Ir1 Cl1 158.0(2)
C1A Ir1 Cl1 162.6(2)
C5A Ir1 Cl1 90.0(2)
C4A Ir1 Cl1 95.3(2)
C9 Fe1 C17 158.1(3)
C9 Fe1 C10 40.5(2)
C17 Fe1 C10 160.7(3)
C9 Fe1 C11 68.7(3)
C17 Fe1 C11 124.9(3)
C10 Fe1 C11 40.7(2)
C9 Fe1 C8 41.2(2)
C17 Fe1 C8 123.0(3)
C10 Fe1 C8 68.4(3)
C11 Fe1 C8 68.4(3)
C9 Fe1 C12 69.1(2)
C17 Fe1 C12 108.8(3)
C10 Fe1 C12 68.7(3)
C11 Fe1 C12 41.0(2)
C8 Fe1 C12 40.6(2)
C9 Fe1 C15 122.2(3)
C17 Fe1 C15 67.7(3)
C10 Fe1 C15 107.4(3)
C11 Fe1 C15 122.7(3)
C8 Fe1 C15 159.0(3)
C12 Fe1 C15 159.0(3)
C9 Fe1 C16 158.7(2)
C17 Fe1 C16 40.7(3)
C10 Fe1 C16 123.6(3)
C11 Fe1 C16 108.5(3)
C8 Fe1 C16 159.2(2)
C12 Fe1 C16 123.5(3)
C15 Fe1 C16 40.2(3)
C9 Fe1 C13 122.0(3)
C17 Fe1 C13 39.8(3)
C10 Fe1 C13 157.4(3)
C11 Fe1 C13 160.7(2)
C8 Fe1 C13 108.1(3)
C12 Fe1 C13 124.1(2)
C15 Fe1 C13 67.5(3)
C16 Fe1 C13 67.6(3)
C9 Fe1 C14 106.2(3)
C17 Fe1 C14 67.7(3)
C10 Fe1 C14 121.5(3)
C11 Fe1 C14 157.7(3)
C8 Fe1 C14 122.9(3)
C12 Fe1 C14 159.4(3)
C15 Fe1 C14 40.4(3)
C16 Fe1 C14 68.0(3)
C13 Fe1 C14 40.3(2)
C1 N1 C2 110.3(5)
C1 N1 C8 123.1(5)
C2 N1 C8 126.6(5)
C1 N2 C7 111.2(5)
C1 N2 C18 123.5(6)
C7 N2 C18 125.3(5)
N2 C1 N1 105.4(5)
N2 C1 Ir1 128.3(5)
N1 C1 Ir1 126.3(4)
C7 C2 C3 121.2(6)
C7 C2 N1 106.3(5)
C3 C2 N1 132.6(6)
C4 C3 C2 116.9(6)
C4 C3 H3 121.5
C2 C3 H3 121.5
C3 C4 C5 121.6(6)
C3 C4 H4 119.2
C5 C4 H4 119.2
C6 C5 C4 121.5(6)
C6 C5 H5 119.3
C4 C5 H5 119.3
C5 C6 C7 117.0(6)
C5 C6 H6 121.5
C7 C6 H6 121.5
C6 C7 N2 131.4(6)
C6 C7 C2 121.8(6)
N2 C7 C2 106.8(5)
N1 C8 C12 125.8(5)
N1 C8 C9 125.9(5)
C12 C8 C9 108.3(5)
N1 C8 Fe1 128.8(5)
C12 C8 Fe1 69.8(4)
C9 C8 Fe1 68.9(4)
C10 C9 C8 107.6(5)
C10 C9 Fe1 70.1(4)
C8 C9 Fe1 69.9(3)
C10 C9 H9 126.2
C8 C9 H9 126.2
Fe1 C9 H9 125.4
C9 C10 C11 108.6(5)
C9 C10 Fe1 69.4(4)
C11 C10 Fe1 69.7(4)
C9 C10 H10 125.7
C11 C10 H10 125.7
Fe1 C10 H10 126.8
C10 C11 C12 108.0(5)
C10 C11 Fe1 69.6(4)
C12 C11 Fe1 69.7(4)
C10 C11 H11 126.0
C12 C11 H11 126.0
Fe1 C11 H11 126.3
C8 C12 C11 107.4(5)
C8 C12 Fe1 69.6(4)
C11 C12 Fe1 69.4(4)
C8 C12 H12 126.3
C11 C12 H12 126.3
Fe1 C12 H12 126.3
C17 C13 C14 108.6(6)
C17 C13 Fe1 69.5(4)
C14 C13 Fe1 70.0(4)
C17 C13 H13 125.7
C14 C13 H13 125.7
Fe1 C13 H13 126.3
C13 C14 C15 107.0(6)
C13 C14 Fe1 69.7(4)
C15 C14 Fe1 69.5(4)
C13 C14 H14 126.5
C15 C14 H14 126.5
Fe1 C14 H14 125.9
C16 C15 C14 108.7(6)
C16 C15 Fe1 70.0(4)
C14 C15 Fe1 70.1(4)
C16 C15 H15 125.6
C14 C15 H15 125.6
Fe1 C15 H15 125.8
C15 C16 C17 107.1(6)
C15 C16 Fe1 69.8(4)
C17 C16 Fe1 69.2(4)
C15 C16 H16 126.5
C17 C16 H16 126.5
Fe1 C16 H16 126.2
C13 C17 C16 108.5(6)
C13 C17 Fe1 70.6(4)
C16 C17 Fe1 70.2(4)
C13 C17 H17 125.7
C16 C17 H17 125.7
Fe1 C17 H17 125.1
N2 C18 H18A 109.5
N2 C18 H18B 109.5
H18A C18 H18B 109.5
N2 C18 H18C 109.5
H18A C18 H18C 109.5
H18B C18 H18C 109.5
C8A C1A C2A 125.5(6)
C8A C1A Ir1 70.2(4)
C2A C1A Ir1 113.0(4)
C8A C1A H1A 117.3
C2A C1A H1A 117.3
Ir1 C1A H1A 86.8
C3A C2A C1A 113.4(6)
C3A C2A H2A1 108.9
C1A C2A H2A1 108.9
C3A C2A H2A2 108.9
C1A C2A H2A2 108.9
H2A1 C2A H2A2 107.7
C2A C3A C4A 113.5(6)
C2A C3A H3A1 108.9
C4A C3A H3A1 108.9
C2A C3A H3A2 108.9
C4A C3A H3A2 108.9
H3A1 C3A H3A2 107.7
C5A C4A C3A 124.6(7)
C5A C4A Ir1 71.0(4)
C3A C4A Ir1 112.9(4)
C5A C4A H4A 117.7
C3A C4A H4A 117.7
Ir1 C4A H4A 86.0
C4A C5A C6A 126.0(7)
C4A C5A Ir1 72.4(4)
C6A C5A Ir1 109.8(4)
C4A C5A H5A 117.0
C6A C5A H5A 117.0
Ir1 C5A H5A 87.7
C5A C6A C7A 113.5(6)
C5A C6A H6A1 108.9
C7A C6A H6A1 108.9
C5A C6A H6A2 108.9
C7A C6A H6A2 108.9
H6A1 C6A H6A2 107.7
C6A C7A C8A 112.9(6)
C6A C7A H7A1 109.0
C8A C7A H7A1 109.0
C6A C7A H7A2 109.0
C8A C7A H7A2 109.0
H7A1 C7A H7A2 107.8
C1A C8A C7A 121.6(7)
C1A C8A Ir1 70.4(4)
C7A C8A Ir1 113.3(4)
C1A C8A H8A 119.2
C7A C8A H8A 119.2
Ir1 C8A H8A 86.5
C1B Ir2 C1C 91.6(3)
C1B Ir2 C8C 92.9(3)
C1C Ir2 C8C 39.6(3)
C1B Ir2 C5C 159.3(3)
C1C Ir2 C5C 96.2(3)
C8C Ir2 C5C 81.2(3)
C1B Ir2 C4C 163.8(3)
C1C Ir2 C4C 80.6(3)
C8C Ir2 C4C 90.0(3)
C5C Ir2 C4C 36.8(3)
C1B Ir2 Cl2 89.31(19)
C1C Ir2 Cl2 158.5(2)
C8C Ir2 Cl2 161.75(18)
C5C Ir2 Cl2 90.4(2)
C4C Ir2 Cl2 92.9(2)
C14B Fe2 C15B 40.5(3)
C14B Fe2 C10B 155.8(3)
C15B Fe2 C10B 120.8(3)
C14B Fe2 C11B 162.5(3)
C15B Fe2 C11B 155.2(3)
C10B Fe2 C11B 40.6(3)
C14B Fe2 C12B 125.8(3)
C15B Fe2 C12B 162.9(3)
C10B Fe2 C12B 68.1(3)
C11B Fe2 C12B 40.6(2)
C14B Fe2 C13B 41.0(3)
C15B Fe2 C13B 68.5(3)
C10B Fe2 C13B 161.7(3)
C11B Fe2 C13B 124.7(3)
C12B Fe2 C13B 107.7(3)
C14B Fe2 C8B 108.5(3)
C15B Fe2 C8B 125.9(3)
C10B Fe2 C8B 67.8(3)
C11B Fe2 C8B 68.3(3)
C12B Fe2 C8B 40.7(2)
C13B Fe2 C8B 121.4(3)
C14B Fe2 C16B 68.2(3)
C15B Fe2 C16B 40.6(3)
C10B Fe2 C16B 107.8(3)
C11B Fe2 C16B 120.1(3)
C12B Fe2 C16B 155.0(3)
C13B Fe2 C16B 68.1(3)
C8B Fe2 C16B 162.7(3)
C14B Fe2 C17B 68.5(3)
C15B Fe2 C17B 68.5(3)
C10B Fe2 C17B 125.0(3)
C11B Fe2 C17B 106.9(3)
C12B Fe2 C17B 120.1(3)
C13B Fe2 C17B 40.4(2)
C8B Fe2 C17B 155.7(3)
C16B Fe2 C17B 40.6(3)
C14B Fe2 C9B 120.9(3)
C15B Fe2 C9B 107.9(3)
C10B Fe2 C9B 40.7(3)
C11B Fe2 C9B 68.6(3)
C12B Fe2 C9B 68.4(3)
C13B Fe2 C9B 156.1(3)
C8B Fe2 C9B 40.3(2)
C16B Fe2 C9B 125.5(3)
C17B Fe2 C9B 162.3(2)
C1B N1B C2B 110.6(5)
C1B N1B C8B 122.4(5)
C2B N1B C8B 126.8(5)
C1B N2B C7B 111.7(5)
C1B N2B C18B 123.5(6)
C7B N2B C18B 124.7(5)
N2B C1B N1B 105.4(5)
N2B C1B Ir2 126.4(5)
N1B C1B Ir2 128.0(4)
C7B C2B C3B 121.4(6)
C7B C2B N1B 106.2(5)
C3B C2B N1B 132.4(6)
C6B C5B C4B 122.5(6)
C6B C5B H5B 118.7
C4B C5B H5B 118.7
C5B C6B C7B 115.9(6)
C5B C6B H6B 122.0
C7B C6B H6B 122.0
C5B C4B C3B 121.5(7)
C5B C4B H4B 119.3
C3B C4B H4B 119.3
C2B C7B N2B 106.2(5)
C2B C7B C6B 122.5(6)
N2B C7B C6B 131.3(6)
C2B C3B C4B 116.1(6)
C2B C3B H3B 121.9
C4B C3B H3B 121.9
C9B C8B C12B 108.9(5)
C9B C8B N1B 126.1(6)
C12B C8B N1B 124.9(5)
C9B C8B Fe2 70.4(4)
C12B C8B Fe2 69.6(4)
N1B C8B Fe2 129.0(5)
C8B C9B C10B 106.7(6)
C8B C9B Fe2 69.3(4)
C10B C9B Fe2 68.8(4)
C8B C9B H9B 126.6
C10B C9B H9B 126.6
Fe2 C9B H9B 126.8
C11B C10B C9B 109.0(5)
C11B C10B Fe2 69.8(4)
C9B C10B Fe2 70.5(4)
C11B C10B H10B 125.5
C9B C10B H10B 125.5
Fe2 C10B H10B 125.9
C10B C11B C12B 107.6(6)
C10B C11B Fe2 69.7(4)
C12B C11B Fe2 69.8(4)
C10B C11B H11B 126.2
C12B C11B H11B 126.2
Fe2 C11B H11B 125.9
C11B C12B C8B 107.7(5)
C11B C12B Fe2 69.5(4)
C8B C12B Fe2 69.7(4)
C11B C12B H12B 126.1
C8B C12B H12B 126.1
Fe2 C12B H12B 126.2
C17B C13B C14B 108.1(6)
C17B C13B Fe2 70.2(4)
C14B C13B Fe2 69.1(4)
C17B C13B H13B 126.0
C14B C13B H13B 126.0
Fe2 C13B H13B 126.3
C15B C14B C13B 108.0(6)
C15B C14B Fe2 69.9(4)
C13B C14B Fe2 69.9(4)
C15B C14B H14B 126.0
C13B C14B H14B 126.0
Fe2 C14B H14B 125.8
C14B C15B C16B 108.1(6)
C14B C15B Fe2 69.6(4)
C16B C15B Fe2 70.2(4)
C14B C15B H15B 126.0
C16B C15B H15B 126.0
Fe2 C15B H15B 125.9
C15B C16B C17B 108.3(6)
C15B C16B Fe2 69.2(4)
C17B C16B Fe2 69.9(4)
C15B C16B H16B 125.9
C17B C16B H16B 125.9
Fe2 C16B H16B 126.6
C13B C17B C16B 107.6(6)
C13B C17B Fe2 69.4(4)
C16B C17B Fe2 69.5(4)
C13B C17B H17B 126.2
C16B C17B H17B 126.2
Fe2 C17B H17B 126.5
N2B C18B H18D 109.5
N2B C18B H18E 109.5
H18D C18B H18E 109.5
N2B C18B H18F 109.5
H18D C18B H18F 109.5
H18E C18B H18F 109.5
C8C C1C C2C 126.3(7)
C8C C1C Ir2 71.1(4)
C2C C1C Ir2 112.1(5)
C8C C1C H1C 116.8
C2C C1C H1C 116.8
Ir2 C1C H1C 86.7
C1C C2C C3C 113.6(6)
C1C C2C H2C1 108.9
C3C C2C H2C1 108.9
C1C C2C H2C2 108.9
C3C C2C H2C2 108.9
H2C1 C2C H2C2 107.7
C4C C3C C2C 112.5(7)
C4C C3C H3C1 109.1
C2C C3C H3C1 109.1
C4C C3C H3C2 109.1
C2C C3C H3C2 109.1
H3C1 C3C H3C2 107.8
C5C C4C C3C 123.8(8)
C5C C4C Ir2 70.9(4)
C3C C4C Ir2 112.4(5)
C5C C4C H4C 118.1
C3C C4C H4C 118.1
Ir2 C4C H4C 86.7
C4C C5C C6C 125.6(8)
C4C C5C Ir2 72.3(4)
C6C C5C Ir2 109.5(5)
C4C C5C H5C 117.2
C6C C5C H5C 117.2
Ir2 C5C H5C 88.2
C5C C6C C7C 114.4(7)
C5C C6C H6C1 108.6
C7C C6C H6C1 108.6
C5C C6C H6C2 108.6
C7C C6C H6C2 108.6
H6C1 C6C H6C2 107.6
C6C C7C C8C 111.7(7)
C6C C7C H7C1 109.3
C8C C7C H7C1 109.3
C6C C7C H7C2 109.3
C8C C7C H7C2 109.3
H7C1 C7C H7C2 107.9
C1C C8C C7C 121.4(7)
C1C C8C Ir2 69.3(4)
C7C C8C Ir2 114.2(5)
C1C C8C H8C 119.3
C7C C8C H8C 119.3
Ir2 C8C H8C 86.7

loop_
_geom_bond_atom_site_label_1
_geom_bond_atom_site_label_2
_geom_bond_distance
Ir1 C1 2.028(6)
Ir1 C8A 2.106(7)
Ir1 C1A 2.109(6)
Ir1 C5A 2.177(6)
Ir1 C4A 2.194(6)
Ir1 Cl1 2.3755(17)
Fe1 C9 2.031(6)
Fe1 C17 2.037(7)
Fe1 C10 2.041(7)
Fe1 C11 2.042(7)
Fe1 C8 2.044(6)
Fe1 C12 2.046(6)
Fe1 C15 2.047(7)
Fe1 C16 2.050(7)
Fe1 C13 2.051(7)
Fe1 C14 2.055(7)
N1 C1 1.382(8)
N1 C2 1.396(7)
N1 C8 1.415(7)
N2 C1 1.360(8)
N2 C7 1.385(8)
N2 C18 1.472(8)
C2 C7 1.390(8)
C2 C3 1.395(8)
C3 C4 1.373(9)
C3 H3 0.9500
C4 C5 1.400(9)
C4 H4 0.9500
C5 C6 1.379(10)
C5 H5 0.9500
C6 C7 1.383(9)
C6 H6 0.9500
C8 C12 1.420(8)
C8 C9 1.434(8)
C9 C10 1.410(9)
C9 H9 0.9500
C10 C11 1.421(8)
C10 H10 0.9500
C11 C12 1.430(8)
C11 H11 0.9500
C12 H12 0.9500
C13 C17 1.393(9)
C13 C14 1.414(9)
C13 H13 0.9500
C14 C15 1.416(10)
C14 H14 0.9500
C15 C16 1.409(9)
C15 H15 0.9500
C16 C17 1.420(9)
C16 H16 0.9500
C17 H17 0.9500
C18 H18A 0.9800
C18 H18B 0.9800
C18 H18C 0.9800
C1A C8A 1.420(10)
C1A C2A 1.524(10)
C1A H1A 0.9500
C2A C3A 1.511(9)
C2A H2A1 0.9900
C2A H2A2 0.9900
C3A C4A 1.512(10)
C3A H3A1 0.9900
C3A H3A2 0.9900
C4A C5A 1.372(9)
C4A H4A 0.9500
C5A C6A 1.495(11)
C5A H5A 0.9500
C6A C7A 1.523(10)
C6A H6A1 0.9900
C6A H6A2 0.9900
C7A C8A 1.545(10)
C7A H7A1 0.9900
C7A H7A2 0.9900
C8A H8A 0.9500
Ir2 C1B 2.031(7)
Ir2 C1C 2.101(6)
Ir2 C8C 2.124(7)
Ir2 C5C 2.187(7)
Ir2 C4C 2.204(7)
Ir2 Cl2 2.3756(17)
Fe2 C14B 2.035(7)
Fe2 C15B 2.039(8)
Fe2 C10B 2.041(7)
Fe2 C11B 2.042(8)
Fe2 C12B 2.046(7)
Fe2 C13B 2.046(7)
Fe2 C8B 2.048(6)
Fe2 C16B 2.052(7)
Fe2 C17B 2.058(7)
Fe2 C9B 2.063(7)
N1B C1B 1.369(8)
N1B C2B 1.400(8)
N1B C8B 1.435(7)
N2B C1B 1.352(7)
N2B C7B 1.389(8)
N2B C18B 1.464(7)
C2B C7B 1.388(8)
C2B C3B 1.396(9)
C5B C6B 1.383(10)
C5B C4B 1.388(9)
C5B H5B 0.9500
C6B C7B 1.392(9)
C6B H6B 0.9500
C4B C3B 1.402(9)
C4B H4B 0.9500
C3B H3B 0.9500
C8B C9B 1.416(8)
C8B C12B 1.423(9)
C9B C10B 1.427(9)
C9B H9B 0.9500
C10B C11B 1.415(10)
C10B H10B 0.9500
C11B C12B 1.419(8)
C11B H11B 0.9500
C12B H12B 0.9500
C13B C17B 1.417(9)
C13B C14B 1.429(9)
C13B H13B 0.9500
C14B C15B 1.411(9)
C14B H14B 0.9500
C15B C16B 1.420(10)
C15B H15B 0.9500
C16B C17B 1.426(9)
C16B H16B 0.9500
C17B H17B 0.9500
C18B H18D 0.9800
C18B H18E 0.9800
C18B H18F 0.9800
C1C C8C 1.431(10)
C1C C2C 1.506(10)
C1C H1C 0.9500
C2C C3C 1.523(11)
C2C H2C1 0.9900
C2C H2C2 0.9900
C3C C4C 1.503(11)
C3C H3C1 0.9900
C3C H3C2 0.9900
C4C C5C 1.388(10)
C4C H4C 0.9500
C5C C6C 1.499(11)
C5C H5C 0.9500
C6C C7C 1.522(10)
C6C H6C1 0.9900
C6C H6C2 0.9900
C7C C8C 1.541(11)
C7C H7C1 0.9900
C7C H7C2 0.9900
C8C H8C 0.9500

loop_
_geom_torsion_atom_site_label_1
_geom_torsion_atom_site_label_2
_geom_torsion_atom_site_label_3
_geom_torsion_atom_site_label_4
_geom_torsion
C7 N2 C1 N1 -1.2(7)
C18 N2 C1 N1 176.2(6)
C7 N2 C1 Ir1 178.9(5)
C18 N2 C1 Ir1 -3.7(10)
C2 N1 C1 N2 1.6(7)
C8 N1 C1 N2 -177.5(6)
C2 N1 C1 Ir1 -178.5(5)
C8 N1 C1 Ir1 2.4(9)
C8A Ir1 C1 N2 -76.8(6)
C1A Ir1 C1 N2 -116.0(6)
C5A Ir1 C1 N2 -3.2(13)
C4A Ir1 C1 N2 -177.5(7)
Cl1 Ir1 C1 N2 81.3(6)
C8A Ir1 C1 N1 103.3(6)
C1A Ir1 C1 N1 64.1(6)
C5A Ir1 C1 N1 176.9(7)
C4A Ir1 C1 N1 2.6(12)
Cl1 Ir1 C1 N1 -98.6(5)
C1 N1 C2 C7 -1.4(7)
C8 N1 C2 C7 177.7(6)
C1 N1 C2 C3 179.1(7)
C8 N1 C2 C3 -1.8(11)
C7 C2 C3 C4 1.5(10)
N1 C2 C3 C4 -179.1(7)
C2 C3 C4 C5 -1.9(10)
C3 C4 C5 C6 1.6(11)
C4 C5 C6 C7 -0.7(10)
C5 C6 C7 N2 179.1(7)
C5 C6 C7 C2 0.2(10)
C1 N2 C7 C6 -178.7(7)
C18 N2 C7 C6 4.0(12)
C1 N2 C7 C2 0.3(8)
C18 N2 C7 C2 -177.0(6)
C3 C2 C7 C6 -0.7(10)
N1 C2 C7 C6 179.8(6)
C3 C2 C7 N2 -179.8(6)
N1 C2 C7 N2 0.7(7)
C1 N1 C8 C12 -143.4(7)
C2 N1 C8 C12 37.6(10)
C1 N1 C8 C9 34.0(10)
C2 N1 C8 C9 -145.0(7)
C1 N1 C8 Fe1 124.7(6)
C2 N1 C8 Fe1 -54.3(8)
C9 Fe1 C8 N1 -119.8(6)
C17 Fe1 C8 N1 39.9(6)
C10 Fe1 C8 N1 -157.7(6)
C11 Fe1 C8 N1 158.4(5)
C12 Fe1 C8 N1 120.2(6)
C15 Fe1 C8 N1 -75.5(9)
C16 Fe1 C8 N1 73.0(10)
C13 Fe1 C8 N1 -1.4(5)
C14 Fe1 C8 N1 -43.3(6)
C9 Fe1 C8 C12 120.0(5)
C17 Fe1 C8 C12 -80.4(4)
C10 Fe1 C8 C12 82.1(4)
C11 Fe1 C8 C12 38.1(4)
C15 Fe1 C8 C12 164.3(7)
C16 Fe1 C8 C12 -47.2(9)
C13 Fe1 C8 C12 -121.7(4)
C14 Fe1 C8 C12 -163.5(4)
C17 Fe1 C8 C9 159.6(4)
C10 Fe1 C8 C9 -37.9(4)
C11 Fe1 C8 C9 -81.9(4)
C12 Fe1 C8 C9 -120.0(5)
C15 Fe1 C8 C9 44.3(9)
C16 Fe1 C8 C9 -167.2(7)
C13 Fe1 C8 C9 118.3(4)
C14 Fe1 C8 C9 76.4(4)
N1 C8 C9 C10 -176.4(6)
C12 C8 C9 C10 1.4(8)
Fe1 C8 C9 C10 60.3(5)
N1 C8 C9 Fe1 123.4(7)
C12 C8 C9 Fe1 -58.8(5)
C17 Fe1 C9 C10 -169.8(7)
C11 Fe1 C9 C10 -37.2(4)
C8 Fe1 C9 C10 -118.4(5)
C12 Fe1 C9 C10 -81.3(4)
C15 Fe1 C9 C10 78.8(5)
C16 Fe1 C9 C10 49.1(9)
C13 Fe1 C9 C10 160.8(4)
C14 Fe1 C9 C10 119.8(4)
C17 Fe1 C9 C8 -51.5(9)
C10 Fe1 C9 C8 118.4(5)
C11 Fe1 C9 C8 81.1(4)
C12 Fe1 C9 C8 37.1(4)
C15 Fe1 C9 C8 -162.8(4)
C16 Fe1 C9 C8 167.5(7)
C13 Fe1 C9 C8 -80.8(4)
C14 Fe1 C9 C8 -121.8(4)
C8 C9 C10 C11 -1.3(8)
Fe1 C9 C10 C11 58.8(5)
C8 C9 C10 Fe1 -60.1(5)
C17 Fe1 C10 C9 168.5(7)
C11 Fe1 C10 C9 120.2(5)
C8 Fe1 C10 C9 38.6(3)
C12 Fe1 C10 C9 82.4(4)
C15 Fe1 C10 C9 -119.6(4)
C16 Fe1 C10 C9 -160.7(4)
C13 Fe1 C10 C9 -46.6(8)
C14 Fe1 C10 C9 -77.6(4)
C9 Fe1 C10 C11 -120.2(5)
C17 Fe1 C10 C11 48.3(10)
C8 Fe1 C10 C11 -81.6(4)
C12 Fe1 C10 C11 -37.8(4)
C15 Fe1 C10 C11 120.3(4)
C16 Fe1 C10 C11 79.1(4)
C13 Fe1 C10 C11 -166.8(6)
C14 Fe1 C10 C11 162.2(4)
C9 C10 C11 C12 0.7(8)
Fe1 C10 C11 C12 59.3(5)
C9 C10 C11 Fe1 -58.6(5)
C9 Fe1 C11 C10 37.1(4)
C17 Fe1 C11 C10 -162.5(4)
C8 Fe1 C11 C10 81.5(4)
C12 Fe1 C11 C10 119.3(5)
C15 Fe1 C11 C10 -78.4(5)
C16 Fe1 C11 C10 -120.5(4)
C13 Fe1 C11 C10 164.6(7)
C14 Fe1 C11 C10 -43.6(9)
C9 Fe1 C11 C12 -82.3(4)
C17 Fe1 C11 C12 78.1(4)
C10 Fe1 C11 C12 -119.3(5)
C8 Fe1 C11 C12 -37.9(4)
C15 Fe1 C11 C12 162.3(4)
C16 Fe1 C11 C12 120.2(4)
C13 Fe1 C11 C12 45.2(10)
C14 Fe1 C11 C12 -162.9(7)
N1 C8 C12 C11 176.8(6)
C9 C8 C12 C11 -1.0(8)
Fe1 C8 C12 C11 -59.3(5)
N1 C8 C12 Fe1 -123.9(7)
C9 C8 C12 Fe1 58.3(5)
C10 C11 C12 C8 0.2(8)
Fe1 C11 C12 C8 59.4(5)
C10 C11 C12 Fe1 -59.2(5)
C9 Fe1 C12 C8 -37.6(4)
C17 Fe1 C12 C8 119.2(4)
C10 Fe1 C12 C8 -81.2(4)
C11 Fe1 C12 C8 -118.8(5)
C15 Fe1 C12 C8 -164.3(7)
C16 Fe1 C12 C8 161.8(4)
C13 Fe1 C12 C8 77.7(4)
C14 Fe1 C12 C8 42.7(9)
C9 Fe1 C12 C11 81.2(4)
C17 Fe1 C12 C11 -122.0(4)
C10 Fe1 C12 C11 37.6(4)
C8 Fe1 C12 C11 118.8(5)
C15 Fe1 C12 C11 -45.5(9)
C16 Fe1 C12 C11 -79.4(4)
C13 Fe1 C12 C11 -163.5(4)
C14 Fe1 C12 C11 161.5(7)
C9 Fe1 C13 C17 163.4(4)
C10 Fe1 C13 C17 -162.8(6)
C11 Fe1 C13 C17 44.1(10)
C8 Fe1 C13 C17 120.2(4)
C12 Fe1 C13 C17 78.2(5)
C15 Fe1 C13 C17 -81.7(4)
C16 Fe1 C13 C17 -38.0(4)
C14 Fe1 C13 C17 -119.9(6)
C9 Fe1 C13 C14 -76.7(5)
C17 Fe1 C13 C14 119.9(6)
C10 Fe1 C13 C14 -42.9(9)
C11 Fe1 C13 C14 164.0(7)
C8 Fe1 C13 C14 -119.9(4)
C12 Fe1 C13 C14 -161.9(4)
C15 Fe1 C13 C14 38.2(4)
C16 Fe1 C13 C14 81.9(4)
C17 C13 C14 C15 -0.7(9)
Fe1 C13 C14 C15 -59.7(5)
C17 C13 C14 Fe1 59.0(5)
C9 Fe1 C14 C13 120.8(4)
C17 Fe1 C14 C13 -36.9(4)
C10 Fe1 C14 C13 162.1(4)
C11 Fe1 C14 C13 -166.0(6)
C8 Fe1 C14 C13 79.0(4)
C12 Fe1 C14 C13 47.3(9)
C15 Fe1 C14 C13 -118.2(6)
C16 Fe1 C14 C13 -80.9(4)
C9 Fe1 C14 C15 -121.0(4)
C17 Fe1 C14 C15 81.3(4)
C10 Fe1 C14 C15 -79.7(5)
C11 Fe1 C14 C15 -47.9(9)
C8 Fe1 C14 C15 -162.9(4)
C12 Fe1 C14 C15 165.4(7)
C16 Fe1 C14 C15 37.2(4)
C13 Fe1 C14 C15 118.2(6)
C13 C14 C15 C16 0.3(9)
Fe1 C14 C15 C16 -59.6(6)
C13 C14 C15 Fe1 59.8(5)
C9 Fe1 C15 C16 -163.8(4)
C17 Fe1 C15 C16 38.3(4)
C10 Fe1 C15 C16 -121.9(4)
C11 Fe1 C15 C16 -79.9(5)
C8 Fe1 C15 C16 163.3(7)
C12 Fe1 C15 C16 -46.1(9)
C13 Fe1 C15 C16 81.5(4)
C14 Fe1 C15 C16 119.7(6)
C9 Fe1 C15 C14 76.5(5)
C17 Fe1 C15 C14 -81.4(4)
C10 Fe1 C15 C14 118.4(4)
C11 Fe1 C15 C14 160.5(4)
C8 Fe1 C15 C14 43.6(9)
C12 Fe1 C15 C14 -165.8(7)
C16 Fe1 C15 C14 -119.7(6)
C13 Fe1 C15 C14 -38.1(4)
C14 C15 C16 C17 0.3(9)
Fe1 C15 C16 C17 -59.4(5)
C14 C15 C16 Fe1 59.6(5)
C9 Fe1 C16 C15 40.5(10)
C17 Fe1 C16 C15 -118.4(6)
C10 Fe1 C16 C15 76.7(5)
C11 Fe1 C16 C15 119.1(4)
C8 Fe1 C16 C15 -163.1(7)
C12 Fe1 C16 C15 161.9(4)
C13 Fe1 C16 C15 -81.1(4)
C14 Fe1 C16 C15 -37.4(4)
C9 Fe1 C16 C17 158.9(7)
C10 Fe1 C16 C17 -165.0(4)
C11 Fe1 C16 C17 -122.5(4)
C8 Fe1 C16 C17 -44.7(10)
C12 Fe1 C16 C17 -79.7(5)
C15 Fe1 C16 C17 118.4(6)
C13 Fe1 C16 C17 37.3(4)
C14 Fe1 C16 C17 81.0(4)
C14 C13 C17 C16 0.9(9)
Fe1 C13 C17 C16 60.2(6)
C14 C13 C17 Fe1 -59.3(5)
C15 C16 C17 C13 -0.7(9)
Fe1 C16 C17 C13 -60.5(5)
C15 C16 C17 Fe1 59.7(5)
C9 Fe1 C17 C13 -40.5(9)
C10 Fe1 C17 C13 159.9(7)
C11 Fe1 C17 C13 -163.7(4)
C8 Fe1 C17 C13 -78.4(5)
C12 Fe1 C17 C13 -121.1(4)
C15 Fe1 C17 C13 81.1(4)
C16 Fe1 C17 C13 119.0(6)
C14 Fe1 C17 C13 37.3(4)
C9 Fe1 C17 C16 -159.5(6)
C10 Fe1 C17 C16 40.9(10)
C11 Fe1 C17 C16 77.3(5)
C8 Fe1 C17 C16 162.6(4)
C12 Fe1 C17 C16 120.0(4)
C15 Fe1 C17 C16 -37.9(4)
C13 Fe1 C17 C16 -119.0(6)
C14 Fe1 C17 C16 -81.7(4)
C1 Ir1 C1A C8A 95.6(4)
C5A Ir1 C1A C8A -68.9(4)
C4A Ir1 C1A C8A -102.1(4)
Cl1 Ir1 C1A C8A -179.3(5)
C1 Ir1 C1A C2A -143.2(5)
C8A Ir1 C1A C2A 121.2(7)
C5A Ir1 C1A C2A 52.2(6)
C4A Ir1 C1A C2A 19.1(5)
Cl1 Ir1 C1A C2A -58.2(9)
C8A C1A C2A C3A 51.9(10)
Ir1 C1A C2A C3A -29.5(9)
C1A C2A C3A C4A 24.2(10)
C2A C3A C4A C5A -90.2(9)
C2A C3A C4A Ir1 -8.1(9)
C1 Ir1 C4A C5A 177.3(7)
C8A Ir1 C4A C5A 75.9(5)
C1A Ir1 C4A C5A 114.3(5)
Cl1 Ir1 C4A C5A -82.7(4)
C1 Ir1 C4A C3A 56.9(11)
C8A Ir1 C4A C3A -44.5(5)
C1A Ir1 C4A C3A -6.1(5)
C5A Ir1 C4A C3A -120.4(8)
Cl1 Ir1 C4A C3A 156.9(5)
C3A C4A C5A C6A 3.3(10)
Ir1 C4A C5A C6A -102.0(6)
C3A C4A C5A Ir1 105.3(6)
C1 Ir1 C5A C4A -176.8(8)
C8A Ir1 C5A C4A -101.5(5)
C1A Ir1 C5A C4A -64.8(5)
Cl1 Ir1 C5A C4A 99.0(4)
C1 Ir1 C5A C6A -54.0(12)
C8A Ir1 C5A C6A 21.3(5)
C1A Ir1 C5A C6A 58.0(5)
C4A Ir1 C5A C6A 122.8(7)
Cl1 Ir1 C5A C6A -138.2(5)
C4A C5A C6A C7A 49.4(10)
Ir1 C5A C6A C7A -32.7(8)
C5A C6A C7A C8A 28.2(10)
C2A C1A C8A C7A 1.3(10)
Ir1 C1A C8A C7A 105.9(6)
C2A C1A C8A Ir1 -104.6(6)
C6A C7A C8A C1A -90.1(8)
C6A C7A C8A Ir1 -9.5(8)
C1 Ir1 C8A C1A -85.8(4)
C5A Ir1 C8A C1A 110.4(4)
C4A Ir1 C8A C1A 74.7(4)
Cl1 Ir1 C8A C1A 179.5(4)
C1 Ir1 C8A C7A 157.4(6)
C1A Ir1 C8A C7A -116.9(7)
C5A Ir1 C8A C7A -6.4(5)
C4A Ir1 C8A C7A -42.2(6)
Cl1 Ir1 C8A C7A 62.6(8)
C7B N2B C1B N1B 0.6(7)
C18B N2B C1B N1B 177.0(6)
C7B N2B C1B Ir2 176.3(5)
C18B N2B C1B Ir2 -7.2(9)
C2B N1B C1B N2B -0.1(7)
C8B N1B C1B N2B -175.0(5)
C2B N1B C1B Ir2 -175.8(5)
C8B N1B C1B Ir2 9.3(9)
C1C Ir2 C1B N2B -116.6(6)
C8C Ir2 C1B N2B -77.0(6)
C5C Ir2 C1B N2B -4.3(12)
C4C Ir2 C1B N2B -177.0(8)
Cl2 Ir2 C1B N2B 84.9(6)
C1C Ir2 C1B N1B 58.3(6)
C8C Ir2 C1B N1B 97.9(6)
C5C Ir2 C1B N1B 170.5(6)
C4C Ir2 C1B N1B -2.2(14)
Cl2 Ir2 C1B N1B -100.2(6)
C1B N1B C2B C7B -0.4(7)
C8B N1B C2B C7B 174.2(6)
C1B N1B C2B C3B 178.5(7)
C8B N1B C2B C3B -6.9(11)
C4B C5B C6B C7B -0.2(10)
C6B C5B C4B C3B 0.2(11)
C3B C2B C7B N2B -178.3(6)
N1B C2B C7B N2B 0.7(7)
C3B C2B C7B C6B 1.8(10)
N1B C2B C7B C6B -179.2(6)
C1B N2B C7B C2B -0.8(7)
C18B N2B C7B C2B -177.2(6)
C1B N2B C7B C6B 179.0(7)
C18B N2B C7B C6B 2.6(11)
C5B C6B C7B C2B -0.8(10)
C5B C6B C7B N2B 179.4(7)
C7B C2B C3B C4B -1.7(10)
N1B C2B C3B C4B 179.6(7)
C5B C4B C3B C2B 0.7(10)
C1B N1B C8B C9B -142.4(7)
C2B N1B C8B C9B 43.6(10)
C1B N1B C8B C12B 33.3(10)
C2B N1B C8B C12B -140.7(7)
C1B N1B C8B Fe2 124.3(6)
C2B N1B C8B Fe2 -49.7(8)
C14B Fe2 C8B C9B -116.2(4)
C15B Fe2 C8B C9B -74.6(5)
C10B Fe2 C8B C9B 38.2(4)
C11B Fe2 C8B C9B 82.1(4)
C12B Fe2 C8B C9B 120.0(5)
C13B Fe2 C8B C9B -159.5(4)
C16B Fe2 C8B C9B -40.2(10)
C17B Fe2 C8B C9B 165.1(6)
C14B Fe2 C8B C12B 123.8(4)
C15B Fe2 C8B C12B 165.5(4)
C10B Fe2 C8B C12B -81.7(4)
C11B Fe2 C8B C12B -37.8(4)
C13B Fe2 C8B C12B 80.6(4)
C16B Fe2 C8B C12B -160.2(8)
C17B Fe2 C8B C12B 45.2(8)
C9B Fe2 C8B C12B -120.0(5)
C14B Fe2 C8B N1B 4.9(6)
C15B Fe2 C8B N1B 46.5(6)
C10B Fe2 C8B N1B 159.3(6)
C11B Fe2 C8B N1B -156.8(6)
C12B Fe2 C8B N1B -119.0(7)
C13B Fe2 C8B N1B -38.4(6)
C16B Fe2 C8B N1B 80.9(10)
C17B Fe2 C8B N1B -73.8(9)
C9B Fe2 C8B N1B 121.1(7)
C12B C8B C9B C10B 0.2(8)
N1B C8B C9B C10B 176.5(6)
Fe2 C8B C9B C10B -58.9(5)
C12B C8B C9B Fe2 59.1(5)
N1B C8B C9B Fe2 -124.6(7)
C14B Fe2 C9B C8B 82.4(4)
C15B Fe2 C9B C8B 124.9(4)
C10B Fe2 C9B C8B -118.4(6)
C11B Fe2 C9B C8B -81.2(4)
C12B Fe2 C9B C8B -37.4(4)
C13B Fe2 C9B C8B 47.7(9)
C16B Fe2 C9B C8B 166.3(4)
C17B Fe2 C9B C8B -159.7(8)
C14B Fe2 C9B C10B -159.2(4)
C15B Fe2 C9B C10B -116.7(4)
C11B Fe2 C9B C10B 37.2(4)
C12B Fe2 C9B C10B 81.0(4)
C13B Fe2 C9B C10B 166.1(7)
C8B Fe2 C9B C10B 118.4(6)
C16B Fe2 C9B C10B -75.2(5)
C17B Fe2 C9B C10B -41.3(11)
C8B C9B C10B C11B -0.1(9)
Fe2 C9B C10B C11B -59.3(5)
C8B C9B C10B Fe2 59.2(5)
C14B Fe2 C10B C11B 168.0(6)
C15B Fe2 C10B C11B -158.3(4)
C12B Fe2 C10B C11B 38.0(4)
C13B Fe2 C10B C11B -42.0(11)
C8B Fe2 C10B C11B 82.1(4)
C16B Fe2 C10B C11B -115.8(4)
C17B Fe2 C10B C11B -74.2(5)
C9B Fe2 C10B C11B 120.0(6)
C14B Fe2 C10B C9B 48.0(8)
C15B Fe2 C10B C9B 81.7(5)
C11B Fe2 C10B C9B -120.0(6)
C12B Fe2 C10B C9B -81.9(4)
C13B Fe2 C10B C9B -162.0(8)
C8B Fe2 C10B C9B -37.9(4)
C16B Fe2 C10B C9B 124.3(4)
C17B Fe2 C10B C9B 165.8(4)
C9B C10B C11B C12B 0.0(9)
Fe2 C10B C11B C12B -59.8(5)
C9B C10B C11B Fe2 59.7(5)
C14B Fe2 C11B C10B -163.6(8)
C15B Fe2 C11B C10B 49.3(9)
C12B Fe2 C11B C10B -118.7(6)
C13B Fe2 C11B C10B 165.2(4)
C8B Fe2 C11B C10B -80.8(4)
C16B Fe2 C11B C10B 82.3(5)
C17B Fe2 C11B C10B 124.5(4)
C9B Fe2 C11B C10B -37.3(4)
C14B Fe2 C11B C12B -44.9(11)
C15B Fe2 C11B C12B 168.0(6)
C10B Fe2 C11B C12B 118.7(6)
C13B Fe2 C11B C12B -76.1(5)
C8B Fe2 C11B C12B 37.9(4)
C16B Fe2 C11B C12B -159.0(4)
C17B Fe2 C11B C12B -116.9(4)
C9B Fe2 C11B C12B 81.3(4)
C10B C11B C12B C8B 0.2(9)
Fe2 C11B C12B C8B -59.5(5)
C10B C11B C12B Fe2 59.7(5)
C9B C8B C12B C11B -0.2(8)
N1B C8B C12B C11B -176.6(6)
Fe2 C8B C12B C11B 59.4(5)
C9B C8B C12B Fe2 -59.6(5)
N1B C8B C12B Fe2 124.0(7)
C14B Fe2 C12B C11B 164.8(4)
C15B Fe2 C12B C11B -162.7(9)
C10B Fe2 C12B C11B -38.0(4)
C13B Fe2 C12B C11B 123.1(4)
C8B Fe2 C12B C11B -119.0(5)
C16B Fe2 C12B C11B 47.2(8)
C17B Fe2 C12B C11B 80.8(5)
C9B Fe2 C12B C11B -81.9(4)
C14B Fe2 C12B C8B -76.2(4)
C15B Fe2 C12B C8B -43.7(11)
C10B Fe2 C12B C8B 81.0(4)
C11B Fe2 C12B C8B 119.0(5)
C13B Fe2 C12B C8B -117.9(4)
C16B Fe2 C12B C8B 166.2(6)
C17B Fe2 C12B C8B -160.3(3)
C9B Fe2 C12B C8B 37.0(3)
C14B Fe2 C13B C17B 119.4(6)
C15B Fe2 C13B C17B 81.7(5)
C10B Fe2 C13B C17B -42.4(11)
C11B Fe2 C13B C17B -74.4(5)
C12B Fe2 C13B C17B -116.0(4)
C8B Fe2 C13B C17B -158.4(4)
C16B Fe2 C13B C17B 37.8(4)
C9B Fe2 C13B C17B 167.5(6)
C15B Fe2 C13B C14B -37.7(4)
C10B Fe2 C13B C14B -161.8(8)
C11B Fe2 C13B C14B 166.2(4)
C12B Fe2 C13B C14B 124.7(4)
C8B Fe2 C13B C14B 82.2(4)
C16B Fe2 C13B C14B -81.5(4)
C17B Fe2 C13B C14B -119.4(6)
C9B Fe2 C13B C14B 48.1(9)
C17B C13B C14B C15B 0.1(9)
Fe2 C13B C14B C15B 59.7(5)
C17B C13B C14B Fe2 -59.6(5)
C10B Fe2 C14B C15B 47.2(8)
C11B Fe2 C14B C15B -159.5(9)
C12B Fe2 C14B C15B 166.0(4)
C13B Fe2 C14B C15B -119.0(6)
C8B Fe2 C14B C15B 124.1(4)
C16B Fe2 C14B C15B -37.8(4)
C17B Fe2 C14B C15B -81.6(4)
C9B Fe2 C14B C15B 81.6(5)
C15B Fe2 C14B C13B 119.0(6)
C10B Fe2 C14B C13B 166.2(6)
C11B Fe2 C14B C13B -40.5(11)
C12B Fe2 C14B C13B -75.0(5)
C8B Fe2 C14B C13B -116.9(4)
C16B Fe2 C14B C13B 81.2(4)
C17B Fe2 C14B C13B 37.4(4)
C9B Fe2 C14B C13B -159.4(4)
C13B C14B C15B C16B 0.1(9)
Fe2 C14B C15B C16B 59.9(6)
C13B C14B C15B Fe2 -59.8(5)
C10B Fe2 C15B C14B -159.5(4)
C11B Fe2 C15B C14B 165.4(6)
C12B Fe2 C15B C14B -42.1(11)
C13B Fe2 C15B C14B 38.1(4)
C8B Fe2 C15B C14B -75.9(5)
C16B Fe2 C15B C14B 119.1(6)
C17B Fe2 C15B C14B 81.7(4)
C9B Fe2 C15B C14B -116.8(4)
C14B Fe2 C15B C16B -119.1(6)
C10B Fe2 C15B C16B 81.4(5)
C11B Fe2 C15B C16B 46.4(9)
C12B Fe2 C15B C16B -161.1(8)
C13B Fe2 C15B C16B -81.0(4)
C8B Fe2 C15B C16B 165.0(4)
C17B Fe2 C15B C16B -37.4(4)
C9B Fe2 C15B C16B 124.1(4)
C14B C15B C16B C17B -0.3(9)
Fe2 C15B C16B C17B 59.2(5)
C14B C15B C16B Fe2 -59.5(5)
C14B Fe2 C16B C15B 37.7(4)
C10B Fe2 C16B C15B -116.9(4)
C11B Fe2 C16B C15B -159.5(4)
C12B Fe2 C16B C15B 167.0(6)
C13B Fe2 C16B C15B 82.1(4)
C8B Fe2 C16B C15B -44.6(10)
C17B Fe2 C16B C15B 119.7(6)
C9B Fe2 C16B C15B -75.4(5)
C14B Fe2 C16B C17B -82.0(4)
C15B Fe2 C16B C17B -119.7(6)
C10B Fe2 C16B C17B 123.4(4)
C11B Fe2 C16B C17B 80.8(5)
C12B Fe2 C16B C17B 47.3(8)
C13B Fe2 C16B C17B -37.6(4)
C8B Fe2 C16B C17B -164.3(8)
C9B Fe2 C16B C17B 164.8(4)
C14B C13B C17B C16B -0.3(9)
Fe2 C13B C17B C16B -59.2(5)
C14B C13B C17B Fe2 58.9(5)
C15B C16B C17B C13B 0.4(9)
Fe2 C16B C17B C13B 59.1(5)
C15B C16B C17B Fe2 -58.8(5)
C14B Fe2 C17B C13B -37.9(4)
C15B Fe2 C17B C13B -81.6(5)
C10B Fe2 C17B C13B 165.0(4)
C11B Fe2 C17B C13B 124.2(4)
C12B Fe2 C17B C13B 82.0(5)
C8B Fe2 C17B C13B 49.7(8)
C16B Fe2 C17B C13B -119.0(6)
C9B Fe2 C17B C13B -163.3(9)
C14B Fe2 C17B C16B 81.1(4)
C15B Fe2 C17B C16B 37.4(4)
C10B Fe2 C17B C16B -75.9(5)
C11B Fe2 C17B C16B -116.8(4)
C12B Fe2 C17B C16B -159.0(4)
C13B Fe2 C17B C16B 119.0(6)
C8B Fe2 C17B C16B 168.7(6)
C9B Fe2 C17B C16B -44.3(11)
C1B Ir2 C1C C8C 92.7(4)
C5C Ir2 C1C C8C -68.1(5)
C4C Ir2 C1C C8C -101.5(5)
Cl2 Ir2 C1C C8C -175.2(5)
C1B Ir2 C1C C2C -144.8(6)
C8C Ir2 C1C C2C 122.5(8)
C5C Ir2 C1C C2C 54.4(6)
C4C Ir2 C1C C2C 20.9(6)
Cl2 Ir2 C1C C2C -52.8(10)
C8C C1C C2C C3C 48.8(12)
Ir2 C1C C2C C3C -33.4(10)
C1C C2C C3C C4C 28.5(12)
C2C C3C C4C C5C -91.9(10)
C2C C3C C4C Ir2 -10.5(10)
C1B Ir2 C4C C5C 175.7(9)
C1C Ir2 C4C C5C 113.9(5)
C8C Ir2 C4C C5C 75.2(5)
Cl2 Ir2 C4C C5C -86.8(4)
C1B Ir2 C4C C3C 56.1(13)
C1C Ir2 C4C C3C -5.7(6)
C8C Ir2 C4C C3C -44.3(6)
C5C Ir2 C4C C3C -119.6(9)
Cl2 Ir2 C4C C3C 153.7(6)
C3C C4C C5C C6C 3.1(12)
Ir2 C4C C5C C6C -101.6(7)
C3C C4C C5C Ir2 104.7(7)
C1B Ir2 C5C C4C -176.6(7)
C1C Ir2 C5C C4C -65.2(5)
C8C Ir2 C5C C4C -101.9(5)
Cl2 Ir2 C5C C4C 94.3(4)
C1B Ir2 C5C C6C -54.2(11)
C1C Ir2 C5C C6C 57.2(6)
C8C Ir2 C5C C6C 20.5(6)
C4C Ir2 C5C C6C 122.4(8)
Cl2 Ir2 C5C C6C -143.3(6)
C4C C5C C6C C7C 48.5(12)
Ir2 C5C C6C C7C -33.3(10)
C5C C6C C7C C8C 29.7(11)
C2C C1C C8C C7C 2.4(11)
Ir2 C1C C8C C7C 106.4(6)
C2C C1C C8C Ir2 -104.0(7)
C6C C7C C8C C1C -90.9(9)
C6C C7C C8C Ir2 -11.2(9)
C1B Ir2 C8C C1C -88.9(4)
C5C Ir2 C8C C1C 111.1(5)
C4C Ir2 C8C C1C 75.2(5)
Cl2 Ir2 C8C C1C 174.4(5)
C1B Ir2 C8C C7C 154.9(6)
C1C Ir2 C8C C7C -116.2(8)
C5C Ir2 C8C C7C -5.1(6)
C4C Ir2 C8C C7C -41.0(6)
Cl2 Ir2 C8C C7C 58.2(10)
